data_4505719
loop_
_publ_author_name
'Bhogala, Balakrishna R.'
'Nangia, Ashwini'

_publ_section_title
;
 Cocrystals of 1,3,5-Cyclohexanetricarboxylic Acid with
 4,4&#x2018;-Bipyridine Homologues:&#x2009;
 Acid&#x00B7;&#x00B7;&#x00B7;Pyridine Hydrogen Bonding in Neutral and
 Ionic Complexes
;
_journal_issue 4
_journal_name_full 'Crystal Growth &amp; Design'
_journal_page_first 547
_journal_paper_doi 10.1021/cg034047i
_journal_volume 3
_journal_year 2003
_chemical_formula_moiety '(C9 H11 O6). 0.5(C12 H12 N2)'
_chemical_formula_sum 'C15 H17 N O6'
_chemical_formula_weight 307.30
_chemical_melting_point 496
_chemical_name_systematic
; 
 1,3,5-Cyclohexane tricarboxylate - 1,4-bis(4-pyridinium)ethylene
;
_space_group_IT_number 14
_symmetry_cell_setting monoclinic
_symmetry_space_group_name_Hall '-P 2ybc'
_symmetry_space_group_name_H-M 'P 1 21/c 1'
_atom_sites_solution_hydrogens geom
_atom_sites_solution_primary direct
_atom_sites_solution_secondary difmap
_audit_creation_method SHELXL-97
_cell_angle_alpha 90.00
_cell_angle_beta 90.41(3)
_cell_angle_gamma 90.00
_cell_formula_units_Z 4
_cell_length_a 12.430(3)
_cell_length_b 5.0616(10)
_cell_length_c 22.779(5)
_cell_measurement_reflns_used 25
_cell_measurement_temperature 293(2)
_cell_measurement_theta_max 17
_cell_measurement_theta_min 8
_cell_volume 1433.1(5)
_computing_cell_refinement 'CAD4 data collection software'
_computing_data_collection 'CAD4 data collection software'
_computing_data_reduction 'XTAL 3.5'
_computing_molecular_graphics 'PLUTON (Spek, 1992)'
_computing_publication_material 'SHELXL-97 (Sheldrick, 1997)'
_computing_structure_refinement 'SHELXL-97 (Sheldrick, 1997)'
_computing_structure_solution 'SHELXS-97 (Sheldrick, 1990)'
_diffrn_ambient_temperature 293(2)
_diffrn_measured_fraction_theta_full 0.999
_diffrn_measured_fraction_theta_max 0.999
_diffrn_measurement_device_type 'Enraf Nonius MACH-3'
_diffrn_measurement_method ' \w scans'
_diffrn_radiation_monochromator graphite
_diffrn_radiation_source 'fine-focus sealed tube'
_diffrn_radiation_type MoK\a
_diffrn_radiation_wavelength 0.71073
_diffrn_reflns_av_R_equivalents 0.0279
_diffrn_reflns_av_sigmaI/netI 0.0566
_diffrn_reflns_limit_h_max 16
_diffrn_reflns_limit_h_min 0
_diffrn_reflns_limit_k_max 6
_diffrn_reflns_limit_k_min 0
_diffrn_reflns_limit_l_max 29
_diffrn_reflns_limit_l_min -29
_diffrn_reflns_number 3427
_diffrn_reflns_theta_full 27.48
_diffrn_reflns_theta_max 27.48
_diffrn_reflns_theta_min 1.64
_diffrn_standards_decay_% 1
_diffrn_standards_interval_count 150
_diffrn_standards_interval_time 90
_diffrn_standards_number 3
_exptl_absorpt_coefficient_mu 0.111
_exptl_absorpt_correction_type none
_exptl_crystal_colour 'Light orangered'
_exptl_crystal_density_diffrn 1.424
_exptl_crystal_density_method 'not measured'
_exptl_crystal_description Needle
_exptl_crystal_F_000 648
_exptl_crystal_preparation 'Methanol - Chloroform (1:3)'
_exptl_crystal_size_max 0.42
_exptl_crystal_size_mid 0.33
_exptl_crystal_size_min 0.21
_refine_diff_density_max 0.190
_refine_diff_density_min -0.216
_refine_diff_density_rms 0.049
_refine_ls_extinction_method none
_refine_ls_goodness_of_fit_ref 1.090
_refine_ls_hydrogen_treatment mixed
_refine_ls_matrix_type full
_refine_ls_number_parameters 211
_refine_ls_number_reflns 3290
_refine_ls_number_restraints 0
_refine_ls_restrained_S_all 1.090
_refine_ls_R_factor_all 0.1195
_refine_ls_R_factor_gt 0.0565
_refine_ls_shift/su_max 0.000
_refine_ls_shift/su_mean 0.000
_refine_ls_structure_factor_coef Fsqd
_refine_ls_weighting_details 'calc w=1/[\s^2^(Fo^2^)+(0.0508P)^2^+0.1503P] where P=(Fo^2^+2Fc^2^)/3'
_refine_ls_weighting_scheme calc
_refine_ls_wR_factor_gt 0.1088
_refine_ls_wR_factor_ref 0.1411
_reflns_number_gt 1752
_reflns_number_total 3290
_reflns_threshold_expression >2sigma(I)
_cod_data_source_file cg034047isi20030514_075720.cif
_cod_data_source_block 3
_cod_depositor_comments
;
The following automatic conversions were performed:

'_symmetry_cell_setting' value 'Monoclinic' changed to 'monoclinic'
according to /home/saulius/struct/CIF-dictionaries/cif_core.dic
dictionary named 'cif_core.dic' version 2.4.1 from 2010-06-29.

Automatic conversion script
Id: cif_fix_values 1715 2011-07-08 13:25:40Z adriana 
;
_cod_original_sg_symbol_H-M 'P 21 /c'
_cod_database_code 4505719

loop_
_symmetry_equiv_pos_as_xyz
'x, y, z'
'-x, y+1/2, -z+1/2'
'-x, -y, -z'
'x, -y-1/2, z-1/2'

loop_
_atom_site_label
_atom_site_type_symbol
_atom_site_fract_x
_atom_site_fract_y
_atom_site_fract_z
_atom_site_U_iso_or_equiv
_atom_site_adp_type
_atom_site_occupancy
_atom_site_symmetry_multiplicity
_atom_site_calc_flag
_atom_site_refinement_flags
O5 O 0.12065(14) 0.4185(4) 0.29802(7) 0.0460(5) Uani 1 1 d .
O1 O 0.61006(15) 0.3886(4) 0.29119(8) 0.0492(5) Uani 1 1 d .
O4 O 0.36339(16) 0.2172(4) 0.54365(8) 0.0531(6) Uani 1 1 d .
O6 O 0.22279(14) 0.7148(4) 0.25632(8) 0.0532(6) Uani 1 1 d .
C8 C 0.30670(19) 0.1655(6) 0.49539(10) 0.0371(6) Uani 1 1 d .
C2 C 0.44587(19) 0.2368(5) 0.42068(10) 0.0371(6) Uani 1 1 d .
H2A H 0.5006 0.2506 0.4511 0.045 Uiso 1 1 calc R
H2B H 0.4385 0.0517 0.4104 0.045 Uiso 1 1 calc R
O2 O 0.64150(15) 0.1156(4) 0.36488(8) 0.0600(6) Uani 1 1 d .
C1 C 0.48217(18) 0.3908(5) 0.36690(10) 0.0344(6) Uani 1 1 d .
H1A H 0.4972 0.5718 0.3798 0.041 Uiso 1 1 calc R
C9 C 0.20512(19) 0.5527(5) 0.29682(11) 0.0344(6) Uani 1 1 d .
C4 C 0.25206(18) 0.3510(5) 0.39673(10) 0.0356(6) Uani 1 1 d .
H4A H 0.2363 0.1737 0.3830 0.043 Uiso 1 1 calc R
H4B H 0.1865 0.4246 0.4127 0.043 Uiso 1 1 calc R
C3 C 0.33792(18) 0.3384(5) 0.44487(10) 0.0337(6) Uani 1 1 d .
H3A H 0.3493 0.5177 0.4599 0.040 Uiso 1 1 calc R
C5 C 0.28897(18) 0.5199(5) 0.34531(10) 0.0330(6) Uani 1 1 d .
H5A H 0.3054 0.6962 0.3607 0.040 Uiso 1 1 calc R
O3 O 0.24060(17) -0.0088(4) 0.49344(8) 0.0628(6) Uani 1 1 d .
C6 C 0.39301(18) 0.4069(6) 0.32022(10) 0.0385(6) Uani 1 1 d .
H6A H 0.4169 0.5177 0.2881 0.046 Uiso 1 1 calc R
H6B H 0.3792 0.2317 0.3047 0.046 Uiso 1 1 calc R
C7 C 0.58545(19) 0.2823(5) 0.34148(11) 0.0372(6) Uani 1 1 d .
N N 0.07239(18) 0.3499(5) 0.18383(10) 0.0472(6) Uani 1 1 d .
C15 C 0.0397(2) -0.0167(6) 0.01900(11) 0.0421(7) Uani 1 1 d .
H15A H 0.0928 -0.1382 0.0094 0.063 Uiso 1 1 calc R
C14 C -0.0032(2) 0.4400(6) 0.14723(11) 0.0459(7) Uani 1 1 d .
H14A H -0.0479 0.5778 0.1587 0.055 Uiso 1 1 calc R
C12 C 0.05080(19) 0.1223(5) 0.07529(10) 0.0365(6) Uani 1 1 d .
C13 C -0.0151(2) 0.3294(5) 0.09261(11) 0.0414(7) Uani 1 1 d .
H13A H -0.0676 0.3933 0.0670 0.050 Uiso 1 1 calc R
C11 C 0.1301(2) 0.0389(6) 0.11431(12) 0.0484(7) Uani 1 1 d .
H11A H 0.1772 -0.0955 0.1039 0.058 Uiso 1 1 calc R
C10 C 0.1384(2) 0.1562(6) 0.16836(12) 0.0565(8) Uani 1 1 d .
H10A H 0.1911 0.0992 0.1946 0.068 Uiso 1 1 calc R
H17A H 0.678(3) 0.304(7) 0.2723(15) 0.106(13) Uiso 1 1 d .
H16A H 0.353(3) 0.078(8) 0.5728(16) 0.115(15) Uiso 1 1 d .
H18 H 0.087(3) 0.426(7) 0.2291(16) 0.111(13) Uiso 1 1 d .

loop_
_atom_site_aniso_label
_atom_site_aniso_U_11
_atom_site_aniso_U_22
_atom_site_aniso_U_33
_atom_site_aniso_U_23
_atom_site_aniso_U_13
_atom_site_aniso_U_12
O5 0.0377(10) 0.0602(13) 0.0401(10) 0.0077(9) -0.0095(8) -0.0117(10)
O1 0.0376(10) 0.0651(14) 0.0451(11) 0.0127(11) 0.0069(9) 0.0101(10)
O4 0.0553(12) 0.0698(15) 0.0339(10) 0.0061(11) -0.0108(9) -0.0092(11)
O6 0.0330(10) 0.0786(15) 0.0478(11) 0.0295(11) -0.0024(8) -0.0030(10)
C8 0.0322(13) 0.0485(17) 0.0305(13) -0.0017(12) 0.0003(11) 0.0045(13)
C2 0.0312(13) 0.0459(16) 0.0341(13) 0.0007(12) -0.0035(10) 0.0033(12)
O2 0.0420(11) 0.0866(16) 0.0515(12) 0.0247(12) 0.0074(9) 0.0227(12)
C1 0.0287(12) 0.0403(15) 0.0343(13) -0.0008(12) -0.0025(10) 0.0013(12)
C9 0.0297(13) 0.0421(16) 0.0316(13) -0.0024(12) 0.0029(11) 0.0049(12)
C4 0.0275(12) 0.0472(16) 0.0320(13) -0.0003(12) -0.0006(10) 0.0028(12)
C3 0.0331(13) 0.0383(14) 0.0296(12) -0.0058(11) -0.0012(10) 0.0031(12)
C5 0.0293(12) 0.0361(14) 0.0334(13) -0.0029(11) -0.0039(10) 0.0018(11)
O3 0.0632(13) 0.0762(15) 0.0487(12) 0.0135(11) -0.0104(10) -0.0281(13)
C6 0.0297(12) 0.0527(17) 0.0331(13) 0.0031(13) -0.0045(10) 0.0016(13)
C7 0.0291(12) 0.0464(16) 0.0361(14) 0.0027(13) -0.0027(11) -0.0004(12)
N 0.0468(14) 0.0560(16) 0.0385(13) -0.0055(12) -0.0094(11) 0.0042(13)
C15 0.0392(14) 0.0477(16) 0.0393(15) -0.0047(13) 0.0033(11) 0.0029(14)
C14 0.0424(15) 0.0493(18) 0.0460(16) -0.0071(14) -0.0054(13) 0.0108(14)
C12 0.0354(13) 0.0431(15) 0.0310(13) -0.0001(12) 0.0003(11) -0.0031(13)
C13 0.0407(14) 0.0472(17) 0.0360(14) 0.0002(13) -0.0068(11) 0.0077(13)
C11 0.0435(15) 0.0550(19) 0.0464(16) -0.0038(15) -0.0074(13) 0.0138(15)
C10 0.0556(18) 0.065(2) 0.0491(18) -0.0001(16) -0.0197(15) 0.0173(17)

loop_
_atom_type_symbol
_atom_type_description
_atom_type_scat_dispersion_real
_atom_type_scat_dispersion_imag
_atom_type_scat_source
C C 0.0033 0.0016 'International Tables Vol C Tables 4.2.6.8 and 6.1.1.4'
H H 0.0000 0.0000 'International Tables Vol C Tables 4.2.6.8 and 6.1.1.4'
N N 0.0061 0.0033 'International Tables Vol C Tables 4.2.6.8 and 6.1.1.4'
O O 0.0106 0.0060 'International Tables Vol C Tables 4.2.6.8 and 6.1.1.4'

loop_
_geom_angle_atom_site_label_1
_geom_angle_atom_site_label_2
_geom_angle_atom_site_label_3
_geom_angle
_geom_angle_site_symmetry_1
O3 C8 O4 122.1(2) .
O3 C8 C3 125.4(2) .
O4 C8 C3 112.4(2) .
C1 C2 C3 112.3(2) .
C7 C1 C2 112.3(2) .
C7 C1 C6 111.4(2) .
C2 C1 C6 111.6(2) .
O5 C9 O6 121.5(2) .
O5 C9 C5 119.7(2) .
O6 C9 C5 118.8(2) .
C5 C4 C3 111.29(19) .
C8 C3 C4 113.1(2) .
C8 C3 C2 108.07(19) .
C4 C3 C2 111.28(19) .
C9 C5 C4 114.2(2) .
C9 C5 C6 110.26(19) .
C4 C5 C6 109.7(2) .
C5 C6 C1 111.7(2) .
O2 C7 O1 122.3(2) .
O2 C7 C1 124.7(2) .
O1 C7 C1 113.0(2) .
C10 N C14 121.4(2) .
C15 C15 C12 125.3(3) 3
N C14 C13 119.9(3) .
C11 C12 C13 117.7(2) .
C11 C12 C15 118.4(2) .
C13 C12 C15 123.9(2) .
C14 C13 C12 120.4(2) .
C10 C11 C12 119.5(3) .
N C10 C11 121.0(3) .

loop_
_geom_bond_atom_site_label_1
_geom_bond_atom_site_label_2
_geom_bond_distance
_geom_bond_site_symmetry_2
O5 C9 1.251(3) .
O1 C7 1.304(3) .
O4 C8 1.328(3) .
O6 C9 1.255(3) .
C8 O3 1.206(3) .
C8 C3 1.499(3) .
C2 C1 1.523(3) .
C2 C3 1.542(3) .
O2 C7 1.215(3) .
C1 C7 1.515(3) .
C1 C6 1.533(3) .
C9 C5 1.522(3) .
C4 C5 1.523(3) .
C4 C3 1.526(3) .
C5 C6 1.528(3) .
N C10 1.328(4) .
N C14 1.333(3) .
C15 C15 1.318(5) 3
C15 C12 1.468(3) .
C14 C13 1.372(3) .
C12 C11 1.388(3) .
C12 C13 1.389(4) .
C11 C10 1.370(4) .
